data_1529879
loop_
_publ_author_name
'Haidzinskaya, Tatsiana'
'Kerchner, Hilary A.'
'Liu, Jixin'
'Watson, Mary P.'

_publ_section_title
;
 Diastereoselective, Zinc-Catalyzed Alkynylation of \a-Bromo Oxocarbenium
 Ions.
;
_journal_issue 15
_journal_name_full 'Organic letters'
_journal_page_first 3857
_journal_page_last 3859
_journal_paper_doi 10.1021/acs.orglett.5b01838
_journal_volume 17
_journal_year 2015
_chemical_formula_sum 'C14 H12 Br N O'
_chemical_formula_weight 290.16
_chemical_name_systematic
; 
 ? 
;
_space_group_IT_number 14
_symmetry_cell_setting monoclinic
_symmetry_space_group_name_Hall '-P 2ybc'
_symmetry_space_group_name_H-M 'P 1 21/c 1'
_atom_sites_solution_hydrogens geom
_atom_sites_solution_primary direct
_atom_sites_solution_secondary difmap
_audit_creation_method SHELXL-97
_cell_angle_alpha 90.00
_cell_angle_beta 101.212(3)
_cell_angle_gamma 90.00
_cell_formula_units_Z 4
_cell_length_a 6.1858(10)
_cell_length_b 17.934(3)
_cell_length_c 11.7423(19)
_cell_measurement_reflns_used 3556
_cell_measurement_temperature 200(2)
_cell_measurement_theta_max 24.72
_cell_measurement_theta_min 2.27
_cell_volume 1277.8(4)
_computing_cell_refinement 'Bruker SAINT'
_computing_data_collection 'Bruker APEX2'
_computing_data_reduction 'Bruker SAINT'
_computing_molecular_graphics 'Bruker SHELXTL'
_computing_publication_material 'Bruker SHELXTL'
_computing_structure_refinement 'SHELXL-97 (Sheldrick, 2008)'
_computing_structure_solution 'SHELXS-97 (Sheldrick, 2008)'
_diffrn_ambient_temperature 200(2)
_diffrn_detector_area_resol_mean 8.33
_diffrn_measured_fraction_theta_full 1.000
_diffrn_measured_fraction_theta_max 1.000
_diffrn_measurement_device_type 'Bruker AXS APEX diffractometer'
_diffrn_measurement_method '\f and \w scans'
_diffrn_radiation_monochromator graphite
_diffrn_radiation_source 'fine-focus sealed tube'
_diffrn_radiation_type MoK\a
_diffrn_radiation_wavelength 0.71073
_diffrn_reflns_av_R_equivalents 0.0285
_diffrn_reflns_av_sigmaI/netI 0.0243
_diffrn_reflns_limit_h_max 8
_diffrn_reflns_limit_h_min -8
_diffrn_reflns_limit_k_max 23
_diffrn_reflns_limit_k_min -23
_diffrn_reflns_limit_l_max 15
_diffrn_reflns_limit_l_min -15
_diffrn_reflns_number 13636
_diffrn_reflns_theta_full 25.00
_diffrn_reflns_theta_max 27.47
_diffrn_reflns_theta_min 2.10
_exptl_absorpt_coefficient_mu 3.199
_exptl_absorpt_correction_T_max 0.8190
_exptl_absorpt_correction_T_min 0.4266
_exptl_absorpt_correction_type numerical
_exptl_absorpt_process_details 'APEX2 (Bruker, 2007)'
_exptl_crystal_colour colourless
_exptl_crystal_density_diffrn 1.508
_exptl_crystal_density_method 'not measured'
_exptl_crystal_description needle
_exptl_crystal_F_000 584
_exptl_crystal_size_max 0.32
_exptl_crystal_size_mid 0.13
_exptl_crystal_size_min 0.07
_refine_diff_density_max 1.191
_refine_diff_density_min -0.911
_refine_diff_density_rms 0.068
_refine_ls_extinction_method none
_refine_ls_goodness_of_fit_ref 1.043
_refine_ls_hydrogen_treatment constr
_refine_ls_matrix_type full
_refine_ls_number_parameters 154
_refine_ls_number_reflns 2920
_refine_ls_number_restraints 0
_refine_ls_restrained_S_all 1.043
_refine_ls_R_factor_all 0.0711
_refine_ls_R_factor_gt 0.0502
_refine_ls_shift/su_max 0.001
_refine_ls_shift/su_mean 0.000
_refine_ls_structure_factor_coef Fsqd
_refine_ls_weighting_details 'calc w=1/[\s^2^(Fo^2^)+(0.0341P)^2^+2.7849P] where P=(Fo^2^+2Fc^2^)/3'
_refine_ls_weighting_scheme calc
_refine_ls_wR_factor_gt 0.1100
_refine_ls_wR_factor_ref 0.1193
_reflns_number_gt 2158
_reflns_number_total 2920
_reflns_threshold_expression >2sigma(I)
_cod_data_source_file ol5b01838_si_003.cif
_cod_data_source_block mary014
_cod_depositor_comments
;
The following automatic conversions were performed:

'_symmetry_cell_setting' value 'Monoclinic' changed to 'monoclinic'
according to
/usr/data/users/saulius/crontab/automatic-downloads/current/ACS/lib/dictionaries/cif_core.dic
dictionary named 'cif_core.dic' version 2.4.2 from 2011-04-26.

Automatic conversion script
Id: cif_fix_values 3271 2015-04-21 07:52:19Z andrius 
;
_cod_original_sg_symbol_H-M P2(1)/c
_cod_database_code 1529879

loop_
_symmetry_equiv_pos_as_xyz
'x, y, z'
'-x, y+1/2, -z+1/2'
'-x, -y, -z'
'x, -y-1/2, z-1/2'

loop_
_atom_site_label
_atom_site_type_symbol
_atom_site_fract_x
_atom_site_fract_y
_atom_site_fract_z
_atom_site_U_iso_or_equiv
_atom_site_adp_type
_atom_site_occupancy
_atom_site_symmetry_multiplicity
_atom_site_calc_flag
_atom_site_refinement_flags
Br Br 0.69141(8) 0.67981(2) 1.01126(5) 0.0682(2) Uani 1 1 d .
O1 O 1.1286(4) 0.85432(14) 1.1111(2) 0.0459(6) Uani 1 1 d .
N1 N -0.1867(6) 1.0831(2) 0.5927(3) 0.0704(11) Uani 1 1 d .
C1 C 1.3220(7) 0.8155(3) 1.1704(4) 0.0611(12) Uani 1 1 d .
H1A H 1.4200 0.8511 1.2202 0.073 Uiso 1 1 calc R
H1B H 1.4032 0.7953 1.1123 0.073 Uiso 1 1 calc R
C2 C 1.2663(8) 0.7539(3) 1.2425(4) 0.0718(15) Uani 1 1 d .
H2A H 1.2033 0.7746 1.3072 0.086 Uiso 1 1 calc R
H2B H 1.4021 0.7263 1.2764 0.086 Uiso 1 1 calc R
C3 C 1.1001(8) 0.7003(2) 1.1712(4) 0.0637(13) Uani 1 1 d .
H3A H 1.1699 0.6732 1.1143 0.076 Uiso 1 1 calc R
H3B H 1.0502 0.6632 1.2230 0.076 Uiso 1 1 calc R
C4 C 0.9046(6) 0.7454(2) 1.1082(4) 0.0514(10) Uani 1 1 d .
H4 H 0.8312 0.7698 1.1673 0.062 Uiso 1 1 calc R
C5 C 0.9824(6) 0.8053(2) 1.0356(3) 0.0489(9) Uani 1 1 d .
H5 H 1.0643 0.7816 0.9796 0.059 Uiso 1 1 calc R
C6 C 0.8027(6) 0.8517(2) 0.9708(3) 0.0492(10) Uani 1 1 d .
C7 C 0.6593(6) 0.8890(2) 0.9174(3) 0.0451(9) Uani 1 1 d .
C8 C 0.3007(6) 0.9518(2) 0.8954(3) 0.0437(9) Uani 1 1 d .
H8 H 0.2913 0.9364 0.9717 0.052 Uiso 1 1 calc R
C9 C 0.1304(6) 0.9924(2) 0.8302(3) 0.0444(9) Uani 1 1 d .
H9 H 0.0044 1.0049 0.8613 0.053 Uiso 1 1 calc R
C10 C 0.1456(6) 1.0149(2) 0.7183(3) 0.0421(8) Uani 1 1 d .
C11 C 0.3294(6) 0.9976(2) 0.6730(3) 0.0464(9) Uani 1 1 d .
H11 H 0.3395 1.0136 0.5971 0.056 Uiso 1 1 calc R
C12 C 0.4991(6) 0.9568(2) 0.7390(3) 0.0452(9) Uani 1 1 d .
H12 H 0.6258 0.9447 0.7082 0.054 Uiso 1 1 calc R
C13 C 0.4843(6) 0.93336(19) 0.8505(3) 0.0404(8) Uani 1 1 d .
C14 C -0.0385(7) 1.0544(2) 0.6478(4) 0.0533(10) Uani 1 1 d .

loop_
_atom_site_aniso_label
_atom_site_aniso_U_11
_atom_site_aniso_U_22
_atom_site_aniso_U_33
_atom_site_aniso_U_23
_atom_site_aniso_U_13
_atom_site_aniso_U_12
Br 0.0631(3) 0.0411(2) 0.0872(4) -0.0057(2) -0.0184(2) -0.0027(2)
O1 0.0391(13) 0.0397(13) 0.0528(15) 0.0055(12) -0.0065(11) 0.0026(11)
N1 0.062(2) 0.080(3) 0.061(2) 0.010(2) -0.0085(19) 0.022(2)
C1 0.041(2) 0.057(3) 0.075(3) 0.004(2) -0.013(2) 0.0071(19)
C2 0.067(3) 0.052(3) 0.079(3) 0.013(2) -0.028(2) 0.008(2)
C3 0.065(3) 0.038(2) 0.075(3) 0.011(2) -0.020(2) 0.0058(19)
C4 0.048(2) 0.038(2) 0.060(2) 0.0024(18) -0.0094(19) 0.0009(17)
C5 0.045(2) 0.048(2) 0.049(2) 0.0002(18) -0.0028(17) 0.0086(17)
C6 0.047(2) 0.042(2) 0.052(2) 0.0047(18) -0.0064(18) -0.0001(17)
C7 0.046(2) 0.0354(18) 0.048(2) 0.0022(16) -0.0067(17) -0.0008(16)
C8 0.049(2) 0.0401(19) 0.0376(19) 0.0030(16) -0.0037(16) -0.0019(16)
C9 0.0410(19) 0.043(2) 0.046(2) -0.0013(17) 0.0001(16) 0.0019(16)
C10 0.0407(19) 0.0342(18) 0.045(2) 0.0025(15) -0.0074(16) 0.0018(15)
C11 0.050(2) 0.044(2) 0.040(2) 0.0087(16) -0.0022(17) 0.0000(17)
C12 0.0402(19) 0.0426(19) 0.049(2) 0.0031(17) 0.0002(16) 0.0013(16)
C13 0.0397(18) 0.0287(16) 0.046(2) 0.0009(15) -0.0097(15) -0.0011(14)
C14 0.050(2) 0.052(2) 0.052(2) 0.0053(19) -0.0064(19) 0.0062(19)

loop_
_atom_type_symbol
_atom_type_description
_atom_type_scat_dispersion_real
_atom_type_scat_dispersion_imag
_atom_type_scat_source
C C 0.0033 0.0016 'International Tables Vol C Tables 4.2.6.8 and 6.1.1.4'
H H 0.0000 0.0000 'International Tables Vol C Tables 4.2.6.8 and 6.1.1.4'
N N 0.0061 0.0033 'International Tables Vol C Tables 4.2.6.8 and 6.1.1.4'
O O 0.0106 0.0060 'International Tables Vol C Tables 4.2.6.8 and 6.1.1.4'
Br Br -0.2901 2.4595 'International Tables Vol C Tables 4.2.6.8 and 6.1.1.4'

loop_
_geom_angle_atom_site_label_1
_geom_angle_atom_site_label_2
_geom_angle_atom_site_label_3
_geom_angle
C5 O1 C1 111.5(3)
O1 C1 C2 112.0(4)
C1 C2 C3 111.3(4)
C4 C3 C2 108.4(3)
C5 C4 C3 110.1(4)
C5 C4 Br 110.6(3)
C3 C4 Br 110.1(3)
O1 C5 C6 107.1(3)
O1 C5 C4 108.6(3)
C6 C5 C4 113.7(3)
C7 C6 C5 179.2(5)
C6 C7 C13 178.8(4)
C9 C8 C13 120.6(4)
C8 C9 C10 119.3(4)
C11 C10 C9 120.6(3)
C11 C10 C14 120.2(4)
C9 C10 C14 119.2(4)
C10 C11 C12 119.6(4)
C11 C12 C13 120.2(4)
C8 C13 C12 119.7(3)
C8 C13 C7 120.5(4)
C12 C13 C7 119.8(4)
N1 C14 C10 177.7(5)

loop_
_geom_bond_atom_site_label_1
_geom_bond_atom_site_label_2
_geom_bond_distance
Br C4 1.959(4)
O1 C5 1.437(5)
O1 C1 1.441(4)
N1 C14 1.137(5)
C1 C2 1.473(7)
C2 C3 1.533(6)
C3 C4 1.523(5)
C4 C5 1.506(6)
C5 C6 1.476(5)
C6 C7 1.188(5)
C7 C13 1.446(5)
C8 C9 1.384(5)
C8 C13 1.382(6)
C9 C10 1.395(5)
C10 C11 1.380(6)
C10 C14 1.455(5)
C11 C12 1.387(5)
C12 C13 1.394(5)

loop_
_geom_torsion_atom_site_label_1
_geom_torsion_atom_site_label_2
_geom_torsion_atom_site_label_3
_geom_torsion_atom_site_label_4
_geom_torsion
C5 O1 C1 C2 -60.0(5)
O1 C1 C2 C3 54.4(6)
C1 C2 C3 C4 -52.3(6)
C2 C3 C4 C5 55.8(5)
C2 C3 C4 Br 178.1(4)
C1 O1 C5 C6 -174.3(4)
C1 O1 C5 C4 62.5(4)
C3 C4 C5 O1 -61.2(4)
Br C4 C5 O1 176.9(2)
C3 C4 C5 C6 179.7(4)
Br C4 C5 C6 57.8(4)
O1 C5 C6 C7 103(31)
C4 C5 C6 C7 -137(31)
C5 C6 C7 C13 46(45)
C13 C8 C9 C10 -0.1(6)
C8 C9 C10 C11 -0.7(6)
C8 C9 C10 C14 176.9(4)
C9 C10 C11 C12 0.8(6)
C14 C10 C11 C12 -176.8(4)
C10 C11 C12 C13 0.0(6)
C9 C8 C13 C12 0.8(5)
C9 C8 C13 C7 -178.2(3)
C11 C12 C13 C8 -0.7(5)
C11 C12 C13 C7 178.3(3)
C6 C7 C13 C8 127(22)
C6 C7 C13 C12 -52(23)
C11 C10 C14 N1 113(12)
C9 C10 C14 N1 -64(12)
